data_1507362
loop_
_publ_author_name
'He, Yong'
'Chen, Yingzhong'
'Wu, Haiyan'
'Lovely, Carl J.'

_publ_section_title
;
 Intramolecular Diels-Alder reactions of 4-vinylimidazoles.
;
_journal_issue 20
_journal_name_full 'Organic letters'
_journal_page_first 3623
_journal_page_last 3626
_journal_paper_doi 10.1021/ol0352862
_journal_volume 5
_journal_year 2003
_chemical_formula_sum 'C14 H19 N3 O6 S'
_chemical_formula_weight 357.38
_chemical_name_systematic
; 
 ? 
;
_space_group_IT_number 2
_symmetry_space_group_name_Hall '-P 1'
_symmetry_space_group_name_H-M 'P -1'
_atom_sites_solution_hydrogens geom
_atom_sites_solution_primary direct
_atom_sites_solution_secondary difmap
_audit_creation_method SHELXL
_cell_angle_alpha 63.23(3)
_cell_angle_beta 65.55(3)
_cell_angle_gamma 64.10(3)
_cell_formula_units_Z 2
_cell_length_a 10.108(2)
_cell_length_b 10.200(2)
_cell_length_c 10.505(2)
_cell_measurement_temperature 293(2)
_cell_volume 837.5(4)
_computing_structure_refinement 'SHELXL-93 (Sheldrick, 1993)'
_computing_structure_solution 'SHELXS-86 (Sheldrick, 1990)'
_diffrn_ambient_temperature 293(2)
_diffrn_radiation_monochromator graphite
_diffrn_radiation_source 'fine-focus sealed tube'
_diffrn_radiation_type MoK\a
_diffrn_radiation_wavelength 0.71073
_diffrn_reflns_av_R_equivalents 0.2050
_diffrn_reflns_av_sigmaI/netI 0.1413
_diffrn_reflns_limit_h_max 10
_diffrn_reflns_limit_h_min -11
_diffrn_reflns_limit_k_max 11
_diffrn_reflns_limit_k_min -11
_diffrn_reflns_limit_l_max 11
_diffrn_reflns_limit_l_min -11
_diffrn_reflns_number 3819
_diffrn_reflns_theta_max 23.33
_diffrn_reflns_theta_min 2.26
_exptl_absorpt_coefficient_mu 0.229
_exptl_crystal_density_diffrn 1.417
_exptl_crystal_F_000 376
_refine_diff_density_max 0.422
_refine_diff_density_min -0.504
_refine_diff_density_rms 0.074
_refine_ls_extinction_method none
_refine_ls_goodness_of_fit_all 1.048
_refine_ls_goodness_of_fit_obs 1.087
_refine_ls_matrix_type full
_refine_ls_number_parameters 217
_refine_ls_number_reflns 2410
_refine_ls_number_restraints 0
_refine_ls_restrained_S_all 1.048
_refine_ls_restrained_S_obs 1.087
_refine_ls_R_factor_all 0.0703
_refine_ls_R_factor_obs 0.0639
_refine_ls_shift/esd_max 0.039
_refine_ls_shift/esd_mean 0.008
_refine_ls_structure_factor_coef Fsqd
_refine_ls_weighting_details 'w=1/[\s^2^(Fo^2^)+(0.1248P)^2^+0.0000P] where P=(Fo^2^+2Fc^2^)/3'
_refine_ls_weighting_scheme calc
_refine_ls_wR_factor_all 0.1819
_refine_ls_wR_factor_obs 0.1724
_reflns_number_observed 2039
_reflns_number_total 2410
_reflns_observed_criterion >2sigma(I)
_cod_data_source_file ol0352862si20030711_114439.cif
_cod_data_source_block lov1
_cod_depositor_comments
;
The following automatic conversions were performed:

'_refine_ls_weighting_scheme' value 'calc
w=1/[\s^2^(Fo^2^)+(0.1248P)^2^+0.0000P] where P=(Fo^2^+2Fc^2^)/3' was
changed to 'calc'. New tag '_refine_ls_weighting_details' was
created. The value of the new tag was set to
'w=1/[\s^2^(Fo^2^)+(0.1248P)^2^+0.0000P] where P=(Fo^2^+2Fc^2^)/3'.

Automatic conversion script
Id: cif_fix_values 3143 2015-03-26 13:38:13Z robertas 
;
_cod_original_cell_volume 837.5(3)
_cod_database_code 1507362

loop_
_symmetry_equiv_pos_as_xyz
'x, y, z'
'-x, -y, -z'

loop_
_atom_site_aniso_label
_atom_site_aniso_U_11
_atom_site_aniso_U_22
_atom_site_aniso_U_33
_atom_site_aniso_U_23
_atom_site_aniso_U_13
_atom_site_aniso_U_12
S4 0.0324(5) 0.0462(5) 0.0339(5) -0.0057(4) -0.0124(3) -0.0136(4)
O1A 0.081(2) 0.0458(13) 0.0404(12) -0.0144(11) 0.0061(11) -0.0167(13)
O1B 0.0418(12) 0.0549(13) 0.0275(10) -0.0067(9) -0.0011(8) -0.0114(10)
O4A 0.0294(11) 0.071(2) 0.0541(13) -0.0164(12) -0.0157(9) -0.0102(10)
O4B 0.0620(14) 0.0542(14) 0.0406(11) 0.0019(10) -0.0223(10) -0.0269(12)
O7 0.0449(13) 0.076(2) 0.0706(15) -0.0131(13) -0.0230(11) -0.0311(13)
O8 0.082(2) 0.111(3) 0.078(2) 0.003(2) -0.051(2) -0.042(2)
N2 0.0297(12) 0.053(2) 0.0306(12) -0.0051(11) -0.0018(9) -0.0201(11)
N4 0.0283(11) 0.0469(14) 0.0347(12) -0.0052(11) -0.0073(9) -0.0179(11)
N4A 0.0417(14) 0.060(2) 0.0454(14) -0.0153(13) -0.0118(11) -0.0175(13)
C1 0.0283(13) 0.041(2) 0.0297(13) -0.0123(12) -0.0039(10) -0.0088(12)
C1A 0.0304(14) 0.049(2) 0.0299(14) -0.0098(13) -0.0045(11) -0.0107(13)
C1B 0.049(2) 0.060(2) 0.035(2) 0.0060(14) -0.0044(13) -0.028(2)
C1C 0.074(3) 0.091(3) 0.084(3) 0.033(3) -0.045(2) -0.039(3)
C3 0.0281(14) 0.053(2) 0.039(2) -0.0073(13) -0.0036(12) -0.0220(13)
C4A 0.091(3) 0.087(3) 0.095(3) -0.042(3) -0.017(2) -0.043(3)
C4B 0.044(2) 0.089(3) 0.065(2) -0.037(2) -0.009(2) -0.009(2)
C5 0.035(2) 0.057(2) 0.0326(14) -0.0026(13) -0.0076(11) -0.0268(14)
C6 0.035(2) 0.054(2) 0.054(2) -0.0141(15) -0.0105(13) -0.0225(14)
C8 0.045(2) 0.063(2) 0.059(2) -0.012(2) -0.027(2) -0.017(2)
C9 0.0273(13) 0.041(2) 0.0276(13) -0.0073(11) -0.0033(10) -0.0138(12)
C10 0.0296(13) 0.042(2) 0.0316(14) -0.0076(12) -0.0079(11) -0.0146(12)
C11 0.0323(14) 0.042(2) 0.0398(15) -0.0095(13) -0.0069(11) -0.0179(12)
C12 0.0301(14) 0.043(2) 0.0358(14) -0.0104(12) -0.0072(11) -0.0144(12)

loop_
_atom_site_label
_atom_site_type_symbol
_atom_site_fract_x
_atom_site_fract_y
_atom_site_fract_z
_atom_site_U_iso_or_equiv
_atom_site_thermal_displace_type
_atom_site_occupancy
_atom_site_calc_flag
_atom_site_refinement_flags
S4 S 0.50094(7) 0.42811(8) 0.71953(7) 0.0387(3) Uani 1 d .
O1A O 0.8413(3) -0.0838(3) 1.2101(2) 0.0652(8) Uani 1 d .
O1B O 0.6942(2) 0.0022(3) 1.4006(2) 0.0487(6) Uani 1 d .
O4A O 0.3403(2) 0.4680(3) 0.7531(2) 0.0538(6) Uani 1 d .
O4B O 0.5754(3) 0.5416(3) 0.6415(2) 0.0528(6) Uani 1 d .
O7 O 1.0886(2) 0.3041(3) 1.0035(3) 0.0605(7) Uani 1 d .
O8 O 1.0421(3) 0.1232(4) 1.2227(3) 0.0887(10) Uani 1 d .
N2 N 0.5031(2) 0.2007(3) 1.1266(2) 0.0405(6) Uani 1 d .
N4 N 0.5331(2) 0.3449(3) 0.8895(2) 0.0379(6) Uani 1 d .
N4A N 0.5788(3) 0.2989(3) 0.6427(3) 0.0490(7) Uani 1 d .
C1 C 0.7423(3) 0.1889(3) 1.1647(3) 0.0350(7) Uani 1 d .
H1A H 0.7015(3) 0.2508(3) 1.2272(3) 0.042 Uiso 1 d R
C1A C 0.7663(3) 0.0208(4) 1.2581(3) 0.0397(7) Uani 1 d .
C1B C 0.7159(4) -0.1549(4) 1.5031(3) 0.0550(9) Uani 1 d .
H1BA H 0.7263(4) -0.2217(4) 1.4557(3) 0.066 Uiso 1 d R
H1BB H 0.6282(4) -0.1588(4) 1.5874(3) 0.066 Uiso 1 d R
C1C C 0.8551(5) -0.2086(6) 1.5500(5) 0.094(2) Uani 1 d .
H1CA H 0.8686(5) -0.3124(6) 1.6178(5) 0.142 Uiso 1 d R
H1CB H 0.9427(5) -0.2057(6) 1.4655(5) 0.142 Uiso 1 d R
H1CC H 0.8438(5) -0.1423(6) 1.5983(5) 0.142 Uiso 1 d R
C3 C 0.4467(3) 0.2639(4) 1.0150(3) 0.0418(7) Uani 1 d .
H3A H 0.3541(3) 0.2547(4) 1.0196(3) 0.050 Uiso 1 d R
C4A C 0.5108(6) 0.1768(6) 0.7039(5) 0.0830(13) Uani 1 d .
H4AA H 0.5682(6) 0.1076(6) 0.6474(5) 0.125 Uiso 1 d R
H4AB H 0.5149(6) 0.1217(6) 0.8049(5) 0.125 Uiso 1 d R
H4AC H 0.4065(6) 0.2183(6) 0.7003(5) 0.125 Uiso 1 d R
C4B C 0.7432(4) 0.2563(5) 0.5779(4) 0.0680(11) Uani 1 d .
H4BA H 0.7745(4) 0.1775(5) 0.5360(4) 0.102 Uiso 1 d R
H4BB H 0.7688(4) 0.3460(5) 0.5014(4) 0.102 Uiso 1 d R
H4BC H 0.7948(4) 0.2188(5) 0.6522(4) 0.102 Uiso 1 d R
C5 C 0.7849(3) 0.3974(4) 0.8333(3) 0.0421(7) Uani 1 d .
H5A H 0.7454(3) 0.5045(4) 0.7797(3) 0.051 Uiso 1 d R
H5B H 0.8557(3) 0.3443(4) 0.7639(3) 0.051 Uiso 1 d R
C6 C 1.0248(3) 0.3917(4) 0.8769(3) 0.0466(7) Uani 1 d .
H6A H 1.0833(3) 0.3487(4) 0.7982(3) 0.056 Uiso 1 d R
H6B H 1.0214(3) 0.4976(4) 0.8406(3) 0.056 Uiso 1 d R
C8 C 1.0116(4) 0.2049(4) 1.1067(4) 0.0542(9) Uani 1 d .
C9 C 0.6351(3) 0.2396(3) 1.0736(3) 0.0340(6) Uani 1 d .
C10 C 0.6592(3) 0.3276(3) 0.9278(3) 0.0352(6) Uani 1 d .
C11 C 0.8644(3) 0.3786(3) 0.9393(3) 0.0381(7) Uani 1 d .
H11A H 0.7994(3) 0.4508(3) 0.9917(3) 0.046 Uiso 1 d R
C12 C 0.8899(3) 0.2161(4) 1.0526(3) 0.0367(7) Uani 1 d .
H12A H 0.9338(3) 0.1443(4) 0.9997(3) 0.044 Uiso 1 d R

loop_
_atom_type_symbol
_atom_type_description
_atom_type_scat_dispersion_real
_atom_type_scat_dispersion_imag
_atom_type_scat_source
C C 0.0033 0.0016 'International Tables Vol C Tables 4.2.6.8 and 6.1.1.4'
H H 0.0000 0.0000 'International Tables Vol C Tables 4.2.6.8 and 6.1.1.4'
N N 0.0061 0.0033 'International Tables Vol C Tables 4.2.6.8 and 6.1.1.4'
O O 0.0106 0.0060 'International Tables Vol C Tables 4.2.6.8 and 6.1.1.4'
S S 0.1246 0.1234 'International Tables Vol C Tables 4.2.6.8 and 6.1.1.4'

loop_
_geom_angle_atom_site_label_1
_geom_angle_atom_site_label_2
_geom_angle_atom_site_label_3
_geom_angle
O4B S4 O4A 121.3(2)
O4B S4 N4A 109.86(14)
O4A S4 N4A 108.74(15)
O4B S4 N4 105.20(12)
O4A S4 N4 103.06(12)
N4A S4 N4 107.75(13)
C1A O1B C1B 117.3(3)
C8 O7 C6 110.4(2)
C3 N2 C9 105.1(2)
C3 N4 C10 106.1(2)
C3 N4 S4 125.1(2)
C10 N4 S4 128.4(2)
C4A N4A C4B 116.0(3)
C4A N4A S4 117.3(2)
C4B N4A S4 118.6(2)
C9 C1 C1A 110.3(2)
C9 C1 C12 105.1(2)
C1A C1 C12 111.5(2)
O1A C1A O1B 123.7(3)
O1A C1A C1 124.1(2)
O1B C1A C1 112.2(2)
O1B C1B C1C 109.9(3)
N2 C3 N4 112.9(2)
C10 C5 C11 105.9(2)
O7 C6 C11 103.6(2)
O8 C8 O7 122.0(3)
O8 C8 C12 128.4(3)
O7 C8 C12 109.6(3)
C10 C9 N2 111.8(2)
C10 C9 C1 123.8(2)
N2 C9 C1 124.4(2)
C9 C10 N4 104.1(2)
C9 C10 C5 127.8(2)
N4 C10 C5 128.0(2)
C5 C11 C6 118.6(2)
C5 C11 C12 110.8(2)
C6 C11 C12 101.2(2)
C8 C12 C1 118.7(2)
C8 C12 C11 101.7(2)
C1 C12 C11 112.5(2)

loop_
_geom_bond_atom_site_label_1
_geom_bond_atom_site_label_2
_geom_bond_distance
S4 O4B 1.405(2)
S4 O4A 1.416(2)
S4 N4A 1.593(3)
S4 N4 1.700(2)
O1A C1A 1.195(4)
O1B C1A 1.330(3)
O1B C1B 1.452(4)
O7 C8 1.344(4)
O7 C6 1.456(4)
O8 C8 1.202(4)
N2 C3 1.290(4)
N2 C9 1.378(4)
N4 C3 1.371(4)
N4 C10 1.407(3)
N4A C4A 1.448(5)
N4A C4B 1.454(4)
C1 C9 1.510(4)
C1 C1A 1.510(4)
C1 C12 1.518(4)
C1B C1C 1.477(5)
C5 C10 1.489(4)
C5 C11 1.528(4)
C6 C11 1.518(4)
C8 C12 1.498(4)
C9 C10 1.362(4)
C11 C12 1.527(4)
